data_7100963
loop_
_publ_author_name
'Cheng, Yanxiang'
'Hitchcock, Peter B.'
'Lappert, Michael F.'
'Zhou, Meisu'

_publ_section_title
;
 Synthesis and characterisation of two monomeric crystalline thallium(I)
 \b-diketiminates
;
_journal_coden_ASTM CHCOFS
_journal_issue 6
_journal_name_full
;
 Chemical Communications (Cambridge, United Kingdom)
;
_journal_page_first 752
_journal_page_last 754
_journal_paper_doi 10.1039/b413666g
_journal_year 2005
_chemical_formula_moiety 'C33 H41 N2 Tl1'
_chemical_formula_sum 'C33 H41 N2 Tl'
_chemical_formula_weight 670.05
_space_group_IT_number 2
_space_group_name_Hall '-P 1'
_space_group_name_H-M_alt 'P -1'
_symmetry_cell_setting triclinic
_symmetry_Int_Tables_number 2
_symmetry_space_group_name_Hall '-P 1'
_symmetry_space_group_name_H-M 'P -1'
_cell_angle_alpha 72.045(1)
_cell_angle_beta 84.102(1)
_cell_angle_gamma 88.813(1)
_cell_formula_units_Z 2
_cell_length_a 9.3632(2)
_cell_length_b 12.0547(3)
_cell_length_c 13.6277(3)
_cell_measurement_temperature 173(2)
_cell_measurement_wavelength 0.71073
_cell_volume 1455.41(6)
_diffrn_ambient_temperature 173(2)
_exptl_crystal_density_diffrn 1.529
_cod_original_formula_sum 'C33 H41 N2 Tl1'
_cod_database_code 7100963

loop_
_symmetry_equiv_pos_as_xyz
'x, y, z'
'-x, -y, -z'

loop_
_atom_site_label
_atom_site_type_symbol
_atom_site_fract_x
_atom_site_fract_y
_atom_site_fract_z
_atom_site_U_iso_or_equiv
_atom_site_adp_type
_atom_site_occupancy
_atom_site_symmetry_multiplicity
_atom_site_calc_flag
_atom_site_refinement_flags
_atom_site_disorder_assembly
_atom_site_disorder_group
Tl Tl 0.579753(17) 0.422356(13) 0.623946(11) 0.02674(8) Uani 1 1 d . . .
N1 N 0.7020(3) 0.2988(2) 0.5270(2) 0.0164(6) Uani 1 1 d . . .
N2 N 0.6207(3) 0.2416(3) 0.7576(2) 0.0199(6) Uani 1 1 d . . .
C1 C 0.7729(3) 0.2022(3) 0.5627(3) 0.0158(7) Uani 1 1 d . . .
H1 H 0.8185 0.1705 0.512 0.019 Uiso 1 1 calc R . .
C2 C 0.7902(4) 0.1392(3) 0.6670(3) 0.0170(7) Uani 1 1 d . . .
C3 C 0.7150(4) 0.1608(3) 0.7543(3) 0.0188(7) Uani 1 1 d . . .
H3 H 0.7356 0.1097 0.8197 0.023 Uiso 1 1 calc R . .
C4 C 0.8899(4) 0.0389(3) 0.6855(3) 0.0176(7) Uani 1 1 d . . .
C5 C 0.8596(4) -0.0648(3) 0.7660(3) 0.0231(8) Uani 1 1 d . . .
H5 H 0.7718 -0.0721 0.8093 0.028 Uiso 1 1 calc R . .
C6 C 0.9537(4) -0.1568(3) 0.7843(3) 0.0306(9) Uani 1 1 d . . .
H6 H 0.9304 -0.2256 0.8405 0.037 Uiso 1 1 calc R . .
C7 C 1.0817(4) -0.1502(3) 0.7218(3) 0.0294(9) Uani 1 1 d . . .
H7 H 1.1462 -0.2137 0.7345 0.035 Uiso 1 1 calc R . .
C8 C 1.1135(4) -0.0489(3) 0.6405(3) 0.0265(8) Uani 1 1 d . . .
H8 H 1.2 -0.0433 0.5961 0.032 Uiso 1 1 calc R . .
C9 C 1.0200(4) 0.0443(3) 0.6233(3) 0.0210(8) Uani 1 1 d . . .
H9 H 1.0448 0.1136 0.568 0.025 Uiso 1 1 calc R . .
C10 C 0.6859(4) 0.3419(3) 0.4186(2) 0.0161(7) Uani 1 1 d . . .
C11 C 0.7708(4) 0.4381(3) 0.3557(3) 0.0201(7) Uani 1 1 d . . .
C12 C 0.7410(4) 0.4888(3) 0.2531(3) 0.0257(8) Uani 1 1 d . . .
H12 H 0.7964 0.5542 0.2101 0.031 Uiso 1 1 calc R . .
C13 C 0.6328(4) 0.4459(4) 0.2131(3) 0.0276(9) Uani 1 1 d . . .
H13 H 0.6119 0.4831 0.1439 0.033 Uiso 1 1 calc R . .
C14 C 0.5553(4) 0.3490(3) 0.2739(3) 0.0236(8) Uani 1 1 d . . .
H14 H 0.4842 0.3178 0.2446 0.028 Uiso 1 1 calc R . .
C15 C 0.5780(4) 0.2956(3) 0.3770(3) 0.0192(7) Uani 1 1 d . . .
C16 C 0.8959(4) 0.4800(3) 0.3972(3) 0.0261(8) Uani 1 1 d . . .
H16 H 0.8711 0.465 0.4733 0.031 Uiso 1 1 calc R . .
C17 C 1.0283(4) 0.4076(4) 0.3828(4) 0.0366(10) Uani 1 1 d . . .
H17A H 1.1097 0.4343 0.4098 0.055 Uiso 1 1 calc R . .
H17B H 1.0519 0.4172 0.3089 0.055 Uiso 1 1 calc R . .
H17C H 1.0081 0.3252 0.4205 0.055 Uiso 1 1 calc R . .
C18 C 0.9295(5) 0.6103(4) 0.3486(3) 0.0345(10) Uani 1 1 d . . .
H18A H 1.0113 0.6312 0.3791 0.052 Uiso 1 1 calc R . .
H18B H 0.8455 0.6553 0.3621 0.052 Uiso 1 1 calc R . .
H18C H 0.9531 0.6278 0.2736 0.052 Uiso 1 1 calc R . .
C19 C 0.4846(4) 0.1930(3) 0.4446(3) 0.0241(8) Uani 1 1 d . . .
H19 H 0.5461 0.1421 0.4958 0.029 Uiso 1 1 calc R . .
C20 C 0.3614(5) 0.2339(4) 0.5063(4) 0.0475(12) Uiso 1 1 d . . .
H20A H 0.3995 0.2819 0.5443 0.071 Uiso 1 1 calc R . .
H20B H 0.3102 0.1661 0.5555 0.071 Uiso 1 1 calc R . .
H20C H 0.2951 0.2802 0.4588 0.071 Uiso 1 1 calc R . .
C21 C 0.4291(5) 0.1183(5) 0.3852(4) 0.0483(12) Uiso 1 1 d . . .
H21A H 0.3703 0.0541 0.4331 0.072 Uiso 1 1 calc R . .
H21B H 0.5104 0.0865 0.3516 0.072 Uiso 1 1 calc R . .
H21C H 0.3706 0.1659 0.3323 0.072 Uiso 1 1 calc R . .
C22 C 0.5507(4) 0.2424(3) 0.8564(3) 0.0191(7) Uani 1 1 d . . .
C23 C 0.6145(4) 0.3001(3) 0.9161(3) 0.0220(8) Uani 1 1 d . . .
C24 C 0.5365(4) 0.3084(3) 1.0066(3) 0.0273(9) Uani 1 1 d . . .
H24 H 0.5791 0.3453 1.0489 0.033 Uiso 1 1 calc R . .
C25 C 0.3990(4) 0.2639(3) 1.0354(3) 0.0283(9) Uani 1 1 d . . .
H25 H 0.3462 0.2726 1.096 0.034 Uiso 1 1 calc R . .
C26 C 0.3377(4) 0.2067(3) 0.9761(3) 0.0268(8) Uani 1 1 d . . .
H26 H 0.2431 0.1756 0.9971 0.032 Uiso 1 1 calc R . .
C27 C 0.4111(4) 0.1935(3) 0.8868(3) 0.0214(8) Uani 1 1 d . . .
C28 C 0.7667(4) 0.3493(4) 0.8883(3) 0.0296(9) Uani 1 1 d . . .
H28 H 0.7981 0.3499 0.8158 0.035 Uiso 1 1 calc R . .
C29 C 0.8688(5) 0.2717(5) 0.9591(4) 0.0580(14) Uani 1 1 d . . .
H29A H 0.9663 0.3045 0.9398 0.087 Uiso 1 1 calc R . .
H29B H 0.8676 0.1933 0.952 0.087 Uiso 1 1 calc R . .
H29C H 0.8383 0.2674 1.0312 0.087 Uiso 1 1 calc R . .
C30 C 0.7758(6) 0.4743(4) 0.8917(4) 0.0483(12) Uiso 1 1 d . . .
H30A H 0.7102 0.5234 0.8453 0.072 Uiso 1 1 calc R . .
H30B H 0.8743 0.504 0.8692 0.072 Uiso 1 1 calc R . .
H30C H 0.7488 0.4758 0.9627 0.072 Uiso 1 1 calc R . .
C31 C 0.3454(4) 0.1236(4) 0.8269(3) 0.0273(9) Uani 1 1 d . . .
H31 H 0.3733 0.1628 0.7515 0.033 Uiso 1 1 calc R . .
C32 C 0.4055(5) -0.0001(4) 0.8543(4) 0.0396(11) Uani 1 1 d . . .
H32A H 0.3618 -0.0437 0.8149 0.059 Uiso 1 1 calc R . .
H32B H 0.3833 -0.0395 0.9287 0.059 Uiso 1 1 calc R . .
H32C H 0.5098 0.0038 0.8368 0.059 Uiso 1 1 calc R . .
C33 C 0.1813(5) 0.1154(4) 0.8437(4) 0.0403(11) Uani 1 1 d . . .
H33A H 0.1469 0.0691 0.8029 0.06 Uiso 1 1 calc R . .
H33B H 0.1412 0.1939 0.8215 0.06 Uiso 1 1 calc R . .
H33C H 0.1508 0.078 0.9174 0.06 Uiso 1 1 calc R . .

loop_
_atom_site_aniso_label
_atom_site_aniso_U_11
_atom_site_aniso_U_22
_atom_site_aniso_U_33
_atom_site_aniso_U_23
_atom_site_aniso_U_13
_atom_site_aniso_U_12
Tl 0.03907(11) 0.02229(10) 0.01685(9) -0.00449(6) -0.00031(6) 0.00969(6)
N1 0.0176(14) 0.0194(15) 0.0124(14) -0.0057(12) -0.0001(11) -0.0006(12)
N2 0.0278(16) 0.0189(15) 0.0115(14) -0.0034(12) 0.0003(12) 0.0039(13)
C1 0.0153(16) 0.0187(18) 0.0141(17) -0.0069(14) 0.0014(13) -0.0021(13)
C2 0.0181(17) 0.0169(17) 0.0162(17) -0.0055(14) -0.0009(14) -0.0003(14)
C3 0.0229(18) 0.0195(18) 0.0135(17) -0.0040(14) -0.0030(14) 0.0001(14)
C4 0.0205(18) 0.0204(18) 0.0140(17) -0.0074(14) -0.0037(14) -0.0002(14)
C5 0.0245(19) 0.024(2) 0.0187(18) -0.0034(15) -0.0015(15) 0.0037(15)
C6 0.035(2) 0.024(2) 0.027(2) -0.0005(17) 0.0001(17) 0.0052(17)
C7 0.032(2) 0.027(2) 0.032(2) -0.0122(18) -0.0079(17) 0.0105(17)
C8 0.0227(19) 0.032(2) 0.027(2) -0.0148(18) 0.0022(16) 0.0019(16)
C9 0.0218(18) 0.0227(19) 0.0178(18) -0.0058(15) 0.0009(14) -0.0009(15)
C10 0.0184(17) 0.0191(18) 0.0103(16) -0.0050(14) 0.0014(13) 0.0034(14)
C11 0.0213(18) 0.0242(19) 0.0153(17) -0.0068(15) -0.0011(14) -0.0003(15)
C12 0.030(2) 0.028(2) 0.0155(18) -0.0030(16) 0.0035(15) -0.0020(16)
C13 0.036(2) 0.034(2) 0.0135(18) -0.0075(16) -0.0058(16) 0.0042(17)
C14 0.028(2) 0.024(2) 0.0217(19) -0.0108(16) -0.0070(16) 0.0030(16)
C15 0.0216(18) 0.0205(18) 0.0168(18) -0.0079(15) -0.0012(14) 0.0037(14)
C16 0.027(2) 0.031(2) 0.0172(19) -0.0025(16) 0.0001(15) -0.0076(16)
C17 0.027(2) 0.040(3) 0.040(3) -0.008(2) -0.0051(19) -0.0039(18)
C18 0.037(2) 0.034(2) 0.028(2) -0.0040(18) -0.0006(18) -0.0109(19)
C19 0.0260(19) 0.0231(19) 0.0233(19) -0.0057(16) -0.0077(16) -0.0007(15)
C22 0.0236(18) 0.0195(18) 0.0130(17) -0.0042(14) -0.0001(14) 0.0066(14)
C23 0.027(2) 0.0215(19) 0.0160(18) -0.0049(15) 0.0010(15) 0.0014(15)
C24 0.039(2) 0.026(2) 0.0178(19) -0.0095(16) 0.0022(17) -0.0038(17)
C25 0.038(2) 0.029(2) 0.0160(19) -0.0073(16) 0.0087(16) 0.0002(17)
C26 0.029(2) 0.027(2) 0.0212(19) -0.0044(16) 0.0030(16) -0.0005(16)
C27 0.031(2) 0.0183(18) 0.0119(17) -0.0011(14) -0.0010(15) 0.0059(15)
C28 0.032(2) 0.037(2) 0.021(2) -0.0128(18) 0.0021(17) -0.0039(18)
C29 0.035(3) 0.068(4) 0.062(4) -0.007(3) -0.009(2) -0.001(2)
C31 0.030(2) 0.035(2) 0.0174(19) -0.0082(17) -0.0024(16) -0.0039(17)
C32 0.038(2) 0.033(2) 0.054(3) -0.022(2) -0.003(2) -0.0018(19)
C33 0.036(2) 0.050(3) 0.039(3) -0.017(2) -0.012(2) 0.000(2)

loop_
_geom_bond_atom_site_label_1
_geom_bond_atom_site_label_2
_geom_bond_distance
_geom_bond_site_symmetry_2
_geom_bond_publ_flag
Tl N2 2.423(3) . ?
Tl N1 2.471(3) . ?
Tl Tl 3.7642(3) 2_666 ?
N1 C1 1.311(4) . ?
N1 C10 1.430(4) . ?
N2 C3 1.309(5) . ?
N2 C22 1.439(4) . ?
C1 C2 1.413(5) . ?
C2 C3 1.411(5) . ?
C2 C4 1.487(5) . ?
C4 C5 1.397(5) . ?
C4 C9 1.401(5) . ?
C5 C6 1.379(5) . ?
C6 C7 1.386(6) . ?
C7 C8 1.386(6) . ?
C8 C9 1.387(5) . ?
C10 C15 1.411(5) . ?
C10 C11 1.413(5) . ?
C11 C12 1.398(5) . ?
C11 C16 1.511(5) . ?
C12 C13 1.378(6) . ?
C13 C14 1.376(6) . ?
C14 C15 1.389(5) . ?
C15 C19 1.523(5) . ?
C16 C18 1.530(6) . ?
C16 C17 1.532(6) . ?
C19 C21 1.514(6) . ?
C19 C20 1.521(6) . ?
C22 C23 1.403(5) . ?
C22 C27 1.413(5) . ?
C23 C24 1.396(5) . ?
C23 C28 1.520(5) . ?
C24 C25 1.377(6) . ?
C25 C26 1.384(6) . ?
C26 C27 1.386(5) . ?
C27 C31 1.518(5) . ?
C28 C29 1.522(6) . ?
C28 C30 1.526(6) . ?
C31 C33 1.531(6) . ?
C31 C32 1.531(6) . ?
